data_2200946
loop_
_publ_author_name
'Odoko, Mamiko'
'Kusano, Ai'
'Okabe, Nobuo'

_publ_section_title
;Hexaaquabis(\m-pyridine-2,6-dicarboxylato-<i>O,N,O</i>':<i>O</i>)dicadmium(II)-pyridine-2,6-dicarboxylic
 acid (1/2)
;
_journal_issue 1
_journal_name_full 'Acta Crystallographica Section E'
_journal_page_first m25
_journal_page_last m27
_journal_paper_doi 10.1107/S1600536801020888
_journal_volume 58
_journal_year 2002
_chemical_formula_iupac '[Cd2 (C7 H3 N O4)2 (H2 O)6], 2C7 H5 N O4'
_chemical_formula_moiety 'C14 H18 Cd2 N2 O14, 2C7 H5 N O4'
_chemical_formula_sum 'C28 H28 Cd2 N4 O22'
_chemical_formula_weight 997.36
_space_group_IT_number 14
_symmetry_cell_setting monoclinic
_symmetry_space_group_name_Hall '-P 2ybc'
_symmetry_space_group_name_H-M 'P 1 21/c 1'
_cell_angle_alpha 90
_cell_angle_beta 97.70(2)
_cell_angle_gamma 90
_cell_formula_units_Z 2
_cell_length_a 9.222(3)
_cell_length_b 14.768(3)
_cell_length_c 12.239(3)
_cell_measurement_reflns_used 25
_cell_measurement_temperature 296.2
_cell_measurement_theta_max 15.0
_cell_measurement_theta_min 14.6
_cell_volume 1651.8(8)
_computing_cell_refinement 'MSC/AFC Diffractometer Control Software'
_computing_data_collection
;MSC/AFC Diffractometer Control Software (Molecular Structure Corporation,
 1992)
;
_computing_data_reduction 'TEXSAN (Molecular Structure Corporation, 2000)'
_computing_publication_material TEXSAN
_computing_structure_refinement 'SHELXL97 (Sheldrick, 1997)'
_computing_structure_solution 'SIR97 (Altomare et al., 1999)'
_diffrn_measured_fraction_theta_full 1.000
_diffrn_measured_fraction_theta_max 1.000
_diffrn_measurement_device_type 'Rigaku AFC-5R'
_diffrn_measurement_method \w-2\q
_diffrn_radiation_type 'Mo K\a'
_diffrn_radiation_wavelength .7107
_diffrn_reflns_av_R_equivalents .026
_diffrn_reflns_limit_h_max 11
_diffrn_reflns_limit_h_min 0
_diffrn_reflns_limit_k_max 19
_diffrn_reflns_limit_k_min 0
_diffrn_reflns_limit_l_max 15
_diffrn_reflns_limit_l_min -15
_diffrn_reflns_number 4175
_diffrn_reflns_theta_full 27.51
_diffrn_reflns_theta_max 27.51
_diffrn_standards_decay_% 1.38
_diffrn_standards_interval_count 150
_diffrn_standards_number 3
_exptl_absorpt_coefficient_mu 1.392
_exptl_absorpt_correction_T_max .933
_exptl_absorpt_correction_T_min .784
_exptl_absorpt_correction_type '\y scan'
_exptl_absorpt_process_details '(North et al., 1968)'
_exptl_crystal_colour colorless
_exptl_crystal_density_diffrn 2.005
_exptl_crystal_density_method 'not measured'
_exptl_crystal_description plate
_exptl_crystal_F_000 992.0
_exptl_crystal_size_max .200
_exptl_crystal_size_mid .200
_exptl_crystal_size_min .050
_refine_diff_density_max .84
_refine_diff_density_min -1.39
_refine_ls_extinction_expression Fc^*^=kFc[1+0.001xFc^2^\l^3^/sin(2\q)]^-1/4^
_refine_ls_extinction_method none
_refine_ls_goodness_of_fit_ref 1.081
_refine_ls_hydrogen_treatment noref
_refine_ls_number_parameters 253
_refine_ls_number_reflns 2684
_refine_ls_R_factor_gt .0371
_refine_ls_shift/su_max .0010
_refine_ls_structure_factor_coef Fsqd
_refine_ls_weighting_details 'w = 1/[\s^2^(Fo^2^) + (0.07P)^2^] where P = (Fo^2^+2Fc^2^)/3'
_refine_ls_weighting_scheme calc
_refine_ls_wR_factor_ref .1239
_reflns_number_gt 2684
_reflns_number_total 3788
_reflns_threshold_expression I>2\s(I)
_cod_data_source_file ob6098.cif
_cod_data_source_block I
_cod_original_cell_volume 1651.8(7)
_cod_original_sg_symbol_H-M 'P 21/c'
_cod_database_code 2200946
_cod_database_fobs_code 2200946

loop_
_symmetry_equiv_pos_as_xyz
x,y,z
-x,1/2+y,1/2-z
-x,-y,-z
x,1/2-y,1/2+z

loop_
_atom_site_label
_atom_site_fract_x
_atom_site_fract_y
_atom_site_fract_z
_atom_site_U_iso_or_equiv
_atom_site_adp_type
_atom_site_calc_flag
_atom_site_refinement_flags
_atom_site_occupancy
_atom_site_disorder_assembly
_atom_site_disorder_group
_atom_site_type_symbol
Cd .08361(4) .08439(2) .90199(3) .02480(10) Uani d . 1.00 . . Cd
O1 .2982(5) .4260(2) 1.0909(4) .0510(10) Uani d . 1.00 . . O
O2 .3019(5) .2790(2) 1.1255(4) .0470(10) Uani d . 1.00 . . O
O3 .6280(5) .1053(3) .7794(4) .0580(10) Uani d . 1.00 . . O
O4 .5744(4) .0750(3) .9485(4) .0434(10) Uani d . 1.00 . . O
O5 -.2018(4) .1432(2) 1.1556(3) .0350(9) Uani d . 1.00 . . O
O6 -.0775(4) .0686(2) 1.0389(3) .0265(7) Uani d . 1.00 . . O
O7 .1386(4) .3552(2) .7438(3) .0325(8) Uani d . 1.00 . . O
O8 .1488(4) .2076(2) .7800(3) .0327(8) Uani d . 1.00 . . O
O9 -.0975(4) .0371(2) .7650(3) .0341(8) Uani d . 1.00 . . O
O10 .2573(4) .0281(2) .8055(3) .0380(9) Uani d . 1.00 . . O
O11 .2849(4) .0946(2) 1.0519(3) .0328(8) Uani d . 1.00 . . O
N1 .4560(4) .2408(3) .9631(4) .0295(8) Uani d . 1.00 . . N
N2 -.0157(4) .2228(2) .9407(3) .0220(8) Uani d . 1.00 . . N
C1 .4146(5) .3278(3) .9752(4) .0290(10) Uani d . 1.00 . . C
C2 .4455(6) .3972(3) .9052(5) .0360(10) Uani d . 1.00 . . C
C3 .5179(6) .3772(4) .8177(5) .0430(10) Uani d . 1.00 . . C
C4 .5607(6) .2891(4) .8035(5) .0400(10) Uani d . 1.00 . . C
C5 .5286(5) .2235(3) .8773(5) .0310(10) Uani d . 1.00 . . C
C6 .3327(5) .3493(3) 1.0713(4) .0290(10) Uani d . 1.00 . . C
C7 .5803(5) .1272(4) .8636(5) .0370(10) Uani d . 1.00 . . C
C8 -.0987(5) .2277(3) 1.0229(4) .0218(9) Uani d . 1.00 . . C
C9 -.1544(6) .3097(3) 1.0537(4) .0300(10) Uani d . 1.00 . . C
C10 -.1267(6) .3873(3) .9991(5) .0350(10) Uani d . 1.00 . . C
C11 -.0432(6) .3823(3) .9143(5) .0320(10) Uani d . 1.00 . . C
C12 .0120(5) .2991(3) .8874(4) .0237(9) Uani d . 1.00 . . C
C13 -.1290(5) .1394(3) 1.0788(4) .0235(9) Uani d . 1.00 . . C
C14 .1073(5) .2878(3) .7967(4) .0246(9) Uani d . 1.00 . . C
H1 .4164 .4584 .9181 .0436 Uiso calc . 1.00 . . H
H2 .5388 .4246 .7683 .0513 Uiso calc . 1.00 . . H
H3 .6101 .2741 .7424 .0478 Uiso calc . 1.00 . . H
H4 .2561 .2853 1.1942 .0463 Uiso calc . 1.00 . . H
H5 .6363 .0231 .9474 .0463 Uiso calc . 1.00 . . H
H6 -.2129 .3126 1.1123 .0354 Uiso calc . 1.00 . . H
H7 -.1633 .4447 1.0196 .0410 Uiso calc . 1.00 . . H
H8 -.0245 .4356 .8746 .0383 Uiso calc . 1.00 . . H
H9 -.1743 .0591 .7633 .0463 Uiso calc . 1.00 . . H
H10 -.1054 -.0099 .7641 .0463 Uiso calc . 1.00 . . H
H11 .2219 -.0278 .7729 .0463 Uiso calc . 1.00 . . H
H12 .3362 .0140 .8790 .0463 Uiso calc . 1.00 . . H
H13 .3419 .1265 1.0248 .0463 Uiso calc . 1.00 . . H
H14 .2340 .1111 1.1168 .0463 Uiso calc . 1.00 . . H

loop_
_atom_site_aniso_label
_atom_site_aniso_U_11
_atom_site_aniso_U_22
_atom_site_aniso_U_33
_atom_site_aniso_U_12
_atom_site_aniso_U_13
_atom_site_aniso_U_23
Cd .0334(2) .0146(2) .0294(2) .00220(10) .01530(10) .00170(10)
O1 .085(3) .023(2) .051(3) .011(2) .035(2) .001(2)
O2 .073(3) .026(2) .052(3) .006(2) .043(2) -.001(2)
O3 .067(3) .059(3) .055(3) .022(2) .027(2) -.010(2)
O4 .048(2) .034(2) .052(3) .012(2) .017(2) -.002(2)
O5 .051(2) .018(2) .042(2) .0050(10) .031(2) .0030(10)
O6 .041(2) .0110(10) .032(2) .0050(10) .0220(10) .0040(10)
O7 .043(2) .018(2) .040(2) .0010(10) .019(2) .0090(10)
O8 .050(2) .0140(10) .040(2) .0030(10) .029(2) .0040(10)
O9 .043(2) .018(2) .043(2) .0050(10) .008(2) .0000(10)
O10 .050(2) .024(2) .046(2) .006(2) .026(2) .005(2)
O11 .037(2) .028(2) .036(2) -.0040(10) .014(2) -.002(2)
N1 .028(2) .028(2) .033(2) .001(2) .010(2) -.004(2)
N2 .028(2) .016(2) .024(2) .0010(10) .011(2) -.0010(10)
C1 .029(2) .027(2) .031(3) -.001(2) .012(2) .000(2)
C2 .046(3) .025(2) .040(3) -.005(2) .012(2) .003(2)
C3 .043(3) .048(3) .042(3) -.010(3) .018(3) .007(3)
C4 .038(3) .047(3) .037(3) -.005(2) .016(2) -.007(3)
C5 .026(2) .034(3) .035(3) -.001(2) .010(2) -.004(2)
C6 .034(2) .026(2) .028(3) .001(2) .010(2) .000(2)
C7 .028(2) .042(3) .042(3) .008(2) .006(2) -.009(3)
C8 .027(2) .013(2) .026(2) .002(2) .010(2) .000(2)
C9 .045(3) .019(2) .029(3) .003(2) .018(2) .000(2)
C10 .054(3) .014(2) .039(3) .010(2) .020(2) .001(2)
C11 .048(3) .014(2) .036(3) .003(2) .015(2) .005(2)
C12 .030(2) .018(2) .024(2) .002(2) .007(2) .002(2)
C13 .031(2) .018(2) .024(2) .001(2) .010(2) .003(2)
C14 .031(2) .019(2) .026(2) -.001(2) .010(2) .002(2)

loop_
_atom_type_symbol
_atom_type_description
_atom_type_scat_dispersion_real
_atom_type_scat_dispersion_imag
_atom_type_scat_source
C C .003 .002
;International Tables for Crystallography
(1992, Vol. C, Tables 4.2.6.8 and 6.1.1.4)
;
H H .000 .000
;International Tables for Crystallography
(1992, Vol. C, Table 6.1.1.4)
;
O O .011 .006
;International Tables for Crystallography
(1992, Vol. C, Tables 4.2.6.8 and 6.1.1.4)
;
N N .006 .003
;International Tables for Crystallography
(1992, Vol. C, Tables 4.2.6.8 and 6.1.1.4)
;
Cd Cd -.807 1.202
;International Tables for Crystallography
(1992, Vol. C, Tables 4.2.6.8 and 6.1.1.4)
;

loop_
_geom_angle_atom_site_label_1
_geom_angle_atom_site_label_2
_geom_angle_atom_site_label_3
_geom_angle_site_symmetry_1
_geom_angle_site_symmetry_3
_geom_angle
_geom_angle_publ_flag
O6 CD O6 . 3_557 69.70(10) yes
O6 CD O8 . . 135.70(10) yes
O6 CD O9 . . 91.30(10) yes
O6 CD O10 . . 151.10(10) yes
O6 CD O11 . . 87.70(10) yes
O6 CD N2 . . 69.10(10) yes
O6 CD O8 3_557 . 154.10(10) no
O6 CD O9 3_557 . 83.60(10) no
O6 CD O10 3_557 . 81.80(10) no
O6 CD O11 3_557 . 82.90(10) no
O6 CD N2 3_557 . 138.70(10) no
O8 CD O9 . . 89.70(10) yes
O8 CD O10 . . 73.20(10) yes
O8 CD O11 . . 100.80(10) yes
O8 CD N2 . . 67.00(10) yes
O9 CD O10 . . 90.20(10) yes
O9 CD O11 . . 165.90(10) yes
O9 CD N2 . . 98.50(10) yes
O10 CD O11 . . 84.00(10) yes
O10 CD N2 . . 139.10(10) yes
O11 CD N2 . . 94.20(10) yes
C6 O2 H4 . . 120.7 no
C7 O4 H5 . . 112.0 no
CD O6 CD . 3_557 110.30(10) no
CD O6 C13 . . 119.1(3) no
CD O6 C13 3_557 . 129.8(3) no
CD O8 C14 . . 119.1(3) no
CD O9 H9 . . 117.5 no
CD O9 H10 . . 112.1 no
H9 O9 H10 . . 108.8 no
CD O10 H11 . . 108.0 no
CD O10 H12 . . 94.5 no
H11 O10 H12 . . 109.2 no
CD O11 H13 . . 101.4 no
CD O11 H14 . . 102.7 no
H13 O11 H14 . . 125.5 no
C1 N1 C5 . . 116.3(4) no
CD N2 C8 . . 118.7(3) no
CD N2 C12 . . 122.3(3) no
C8 N2 C12 . . 118.9(4) no
N1 C1 C2 . . 123.3(5) no
N1 C1 C6 . . 117.5(4) no
C2 C1 C6 . . 119.3(4) no
C1 C2 C3 . . 119.0(5) no
C1 C2 H1 . . 120.5 no
C3 C2 H1 . . 120.5 no
C2 C3 C4 . . 118.8(6) no
C2 C3 H2 . . 119.7 no
C4 C3 H2 . . 121.6 no
C3 C4 C5 . . 119.2(6) no
C3 C4 H3 . . 119.6 no
C5 C4 H3 . . 121.2 no
N1 C5 C4 . . 123.4(5) no
N1 C5 C7 . . 117.6(5) no
C4 C5 C7 . . 119.0(5) no
O1 C6 O2 . . 124.9(5) no
O1 C6 C1 . . 121.5(5) no
O2 C6 C1 . . 113.6(4) no
O3 C7 O4 . . 125.3(6) no
O3 C7 C5 . . 119.9(5) no
O4 C7 C5 . . 114.8(5) no
N2 C8 C9 . . 121.2(4) no
N2 C8 C13 . . 116.7(4) no
C9 C8 C13 . . 122.1(4) no
C8 C9 C10 . . 119.9(5) no
C8 C9 H6 . . 120.7 no
C10 C9 H6 . . 119.4 no
C9 C10 C11 . . 118.9(5) no
C9 C10 H7 . . 121.1 no
C11 C10 H7 . . 119.9 no
C10 C11 C12 . . 119.2(5) no
C10 C11 H8 . . 119.9 no
C12 C11 H8 . . 120.9 no
N2 C12 C11 . . 121.9(5) no
N2 C12 C14 . . 115.5(4) no
C11 C12 C14 . . 122.6(4) no
O5 C13 O6 . . 127.0(4) no
O5 C13 C8 . . 117.3(4) no
O6 C13 C8 . . 115.7(4) no
O7 C14 O8 . . 124.6(5) no
O7 C14 C12 . . 119.5(4) no
O8 C14 C12 . . 115.9(4) no

loop_
_geom_bond_atom_site_label_1
_geom_bond_atom_site_label_2
_geom_bond_site_symmetry_1
_geom_bond_site_symmetry_2
_geom_bond_distance
_geom_bond_publ_flag
CD O6 . . 2.396(4) yes
CD O6 . 3_557 2.376(3) yes
CD O8 . . 2.478(4) yes
CD O9 . . 2.310(4) yes
CD O10 . . 2.271(4) yes
CD O11 . . 2.434(3) yes
CD N2 . . 2.315(4) yes
O1 C6 . . 1.209(6) no
O2 C6 . . 1.284(6) no
O2 H4 . . .994 no
O3 C7 . . 1.216(8) no
O4 C7 . . 1.301(7) no
O4 H5 . . .958 no
O5 C13 . . 1.227(6) no
O6 C13 . . 1.271(5) no
O7 C14 . . 1.242(6) no
O8 C14 . . 1.271(5) no
O9 H9 . . .777 no
O9 H10 . . .698 no
O10 H11 . . .955 no
O10 H12 . . 1.099 no
O11 H13 . . .810 no
O11 H14 . . 1.005 no
N1 C1 . . 1.354(6) no
N1 C5 . . 1.343(7) no
N2 C8 . . 1.345(6) no
N2 C12 . . 1.342(6) no
C1 C2 . . 1.390(7) no
C1 C6 . . 1.514(8) no
C2 C3 . . 1.368(9) no
C2 H1 . . .961 no
C3 C4 . . 1.378(9) no
C3 H2 . . .961 no
C4 C5 . . 1.384(8) no
C4 H3 . . .951 no
C5 C7 . . 1.516(8) no
C8 C9 . . 1.388(6) no
C8 C13 . . 1.516(6) no
C9 C10 . . 1.368(7) no
C9 H6 . . .954 no
C10 C11 . . 1.374(8) no
C10 H7 . . .957 no
C11 C12 . . 1.387(7) no
C11 H8 . . .954 no
C12 C14 . . 1.515(7) no

loop_
_geom_contact_atom_site_label_1
_geom_contact_atom_site_label_2
_geom_contact_distance
_geom_contact_site_symmetry_2
O1 O10 2.787(6) 4_555
O1 C10 3.293(6) 3_567
O1 O8 3.464(6) 4_555
O1 C3 3.474(7) 3_667
O1 C2 3.518(7) 3_667
O1 O3 3.593(6) 4_555
O2 O8 2.514(6) 4_555
O2 O11 2.867(5) .
O2 O7 2.980(6) 4_555
O2 C14 3.097(7) 4_555
O2 C4 3.172(7) 4_555
O2 C5 3.485(7) 4_555
O2 N2 3.551(5) .
O3 O9 2.752(6) 1_655
O3 C6 3.535(7) 4_554
O4 O11 2.821(5) 3_657
O4 O4 2.974(8) 3_657
O4 O11 3.117(6) .
O4 C13 3.124(6) 1_655
O4 O5 3.209(5) 1_655
O4 O6 3.254(5) 1_655
O4 O10 3.275(5) .
O4 O10 3.541(6) 3_657
O5 O7 3.180(5) 4_555
O5 C4 3.183(7) 4_455
O5 C14 3.290(6) 4_555
O5 C11 3.327(6) 4_555
O5 C12 3.342(6) 4_555
O5 C3 3.477(7) 4_455
O6 O7 3.191(5) 4_555
O7 O9 2.713(5) 2_556
O7 O11 2.955(5) 4_554
O7 C13 2.973(5) 4_554
O7 C2 3.286(6) .
O7 C8 3.466(5) 4_554
O7 C3 3.509(7) .
O7 C1 3.568(6) .
O8 C6 3.357(7) 4_554
O8 N1 3.404(5) .
O8 C5 3.553(6) .
O9 C10 3.417(7) 4_554
O9 C9 3.423(6) 4_554
O9 C11 3.535(7) 2_546
O10 C7 3.310(6) .
O10 C3 3.518(7) 2_646
O10 C6 3.538(7) 4_554
O11 N1 2.965(5) .
C1 C14 3.390(6) .
C6 C12 3.546(6) .
C7 C13 3.502(7) 1_655
C13 C14 3.385(6) 4_555

loop_
_geom_hbond_atom_site_label_D
_geom_hbond_atom_site_label_H
_geom_hbond_atom_site_label_A
_geom_hbond_site_symmetry_A
_geom_hbond_distance_DH
_geom_hbond_distance_HA
_geom_hbond_distance_DA
_geom_hbond_angle_DHA
_geom_hbond_publ_flag
O2 H4 O8 4_555 .99 1.54 2.515(6) 165 yes
O4 H5 O11 3_657 1.05 1.88 2.821(5) 166 yes
O9 H9 O3 1_455 .78 1.98 2.752(6) 172 yes
O9 H10 O7 2_546 .70 2.02 2.713(5) 177 yes
O10 H11 O5 3_557 .96 1.94 2.638(5) 128 yes
O10 H12 O4 . 1.10 2.42 3.117(5) 133 yes
O11 H13 O4 . .81 2.57 2.956(5) 127 yes
O11 H14 O7 4_555 1.01 1.95 2.956(6) 179 yes

loop_
_geom_torsion_atom_site_label_1
_geom_torsion_atom_site_label_2
_geom_torsion_atom_site_label_3
_geom_torsion_atom_site_label_4
_geom_torsion_site_symmetry_2
_geom_torsion_site_symmetry_3
_geom_torsion_site_symmetry_4
_geom_torsion
_geom_torsion_publ_flag
CD O6 CD O6 . 3_557 3_557 .0000(2) no
CD O6 CD O8 . 3_557 3_557 169.8(2) no
CD O6 CD O9 . 3_557 3_557 93.70(10) no
CD O6 CD O10 . 3_557 3_557 -175.1(2) no
CD O6 CD O11 . 3_557 3_557 -90.20(10) no
CD O6 CD N2 . 3_557 3_557 -1.9(2) no
CD O6 C13 O5 . . . -173.1(4) no
CD O6 C13 C8 . . . 8.2(5) no
CD O6 CD O6 3_557 3_557 . .00000(10) no
CD O6 CD O8 3_557 3_557 3_557 -173.60(10) no
CD O6 CD O9 3_557 3_557 3_557 -82.70(10) no
CD O6 CD O10 3_557 3_557 3_557 10.0(3) no
CD O6 CD O11 3_557 3_557 3_557 83.20(10) no
CD O6 CD N2 3_557 3_557 3_557 178.7(2) no
CD O6 C13 O5 3_557 3_557 3_557 4.1(7) no
CD O6 C13 C8 3_557 3_557 3_557 -177.2(3) no
CD O8 C14 O7 . . . 176.9(3) no
CD O8 C14 C12 . . . -3.7(5) no
CD N2 C8 C9 . . . 176.5(3) no
CD N2 C8 C13 . . . -4.1(5) no
CD N2 C12 C11 . . . -177.3(3) no
CD N2 C12 C14 . . . 2.6(5) no
O1 C6 O2 H4 . . . -7.3 no
O1 C6 C1 N1 . . . 176.4(5) no
O1 C6 C1 C2 . . . -2.7(7) no
O2 C6 C1 N1 . . . -5.4(6) no
O2 C6 C1 C2 . . . 175.6(4) no
O3 C7 O4 H5 . . . 16.8 no
O3 C7 C5 N1 . . . 169.7(5) no
O3 C7 C5 C4 . . . -11.8(7) no
O4 C7 C5 N1 . . . -13.0(6) no
O4 C7 C5 C4 . . . 165.6(5) no
O5 C13 C8 N2 . . . 178.4(4) no
O5 C13 C8 C9 . . . -2.2(6) no
O6 CD O6 CD . 3_557 3_557 -.02(18) no
O6 CD O6 C13 . 3_557 3_557 169.7(4) no
O6 CD O8 C14 . . . 11.5(4) no
O6 CD O9 H9 . . . 47.5 no
O6 CD O9 H10 . . . -79.6 no
O6 CD O10 H11 . . . 54.0 no
O6 CD O10 H12 . . . -57.9 no
O6 CD O11 H13 . . . -150.1 no
O6 CD O11 H14 . . . -19.3 no
O6 CD N2 C8 . . . 5.8(3) no
O6 CD N2 C12 . . . -177.3(4) no
O6 CD O6 CD 3_557 3_557 . .00000(10) no
O6 CD O6 C13 3_557 3_557 3_557 -171.0(4) no
O6 CD O8 C14 3_557 3_557 3_557 -177.7(3) no
O6 CD O9 H9 3_557 3_557 3_557 -116.9 no
O6 CD O9 H10 3_557 3_557 3_557 10.3 no
O6 CD O10 H11 3_557 3_557 3_557 -44.5 no
O6 CD O10 H12 3_557 3_557 3_557 67.4 no
O6 CD O11 H13 3_557 3_557 3_557 -140.1 no
O6 CD O11 H14 3_557 3_557 3_557 89.1 no
O6 CD N2 C8 3_557 3_557 3_557 -3.9(4) no
O6 CD N2 C12 3_557 3_557 3_557 179.2(3) no
O6 C13 C8 N2 . . . -2.8(6) no
O6 C13 C8 C9 . . . 176.6(4) no
O7 C14 C12 N2 . . . -179.7(4) no
O7 C14 C12 C11 . . . .2(7) no
O8 CD O6 C13 . . . -15.4(4) no
O8 CD O6 C13 . 3_557 3_557 .0(5) no
O8 CD O9 H9 . . . -88.3 no
O8 CD O9 H10 . . . 144.6 no
O8 CD O10 H11 . . . -128.7 no
O8 CD O10 H12 . . . 119.4 no
O8 CD O11 H13 . . . -13.8 no
O8 CD O11 H14 . . . 116.9 no
O8 CD N2 C8 . . . 180.0(3) no
O8 CD N2 C12 . . . -3.1(3) no
O8 C14 C12 N2 . . . .9(6) no
O8 C14 C12 C11 . . . -179.2(4) no
O9 CD O6 C13 . . . -106.3(3) no
O9 CD O6 C13 . 3_557 3_557 76.0(4) no
O9 CD O8 C14 . . . 103.0(3) no
O9 CD O10 H11 . . . -39.1 no
O9 CD O10 H12 . . . -151.0 no
O9 CD O11 H13 . . . 123.7 no
O9 CD O11 H14 . . . -105.6 no
O9 CD N2 C8 . . . 93.9(3) no
O9 CD N2 C12 . . . -89.2(3) no
O10 CD O6 C13 . . . 161.0(3) no
O10 CD O6 C13 . 3_557 3_557 -15.1(4) no
O10 CD O8 C14 . . . -166.7(3) no
O10 CD O9 H9 . . . -161.4 no
O10 CD O9 H10 . . . 71.4 no
O10 CD O11 H13 . . . 57.7 no
O10 CD O11 H14 . . . -171.6 no
O10 CD N2 C8 . . . -165.8(3) no
O10 CD N2 C12 . . . 11.1(4) no
O11 CD O6 C13 . . . 87.7(3) no
O11 CD O6 C13 . 3_557 3_557 -100.0(4) no
O11 CD O8 C14 . . . -86.4(3) no
O11 CD O9 H9 . . . 133.3 no
O11 CD O9 H10 . . . 6.1 no
O11 CD O10 H11 . . . 128.1 no
O11 CD O10 H12 . . . 16.2 no
O11 CD N2 C8 . . . -80.1(3) no
O11 CD N2 C12 . . . 96.8(3) no
N1 C1 C2 C3 . . . 1.8(8) no
N1 C1 C2 H1 . . . -178.2 no
N1 C5 C4 C3 . . . .5(8) no
N1 C5 C4 H3 . . . -178.3 no
N2 CD O6 C13 . . . -7.7(3) no
N2 CD O6 C13 . 3_557 3_557 171.7(3) no
N2 CD O8 C14 . . . 3.6(3) no
N2 CD O9 H9 . . . -21.6 no
N2 CD O9 H10 . . . -148.7 no
N2 CD O10 H11 . . . -142.4 no
N2 CD O10 H12 . . . 105.7 no
N2 CD O11 H13 . . . -81.2 no
N2 CD O11 H14 . . . 49.5 no
N2 C8 C9 C10 . . . .8(7) no
N2 C8 C9 H6 . . . -179.8 no
N2 C12 C11 C10 . . . 1.1(7) no
N2 C12 C11 H8 . . . -178.5 no
C1 N1 C5 C4 . . . -.3(7) no
C1 N1 C5 C7 . . . 178.2(4) no
C1 C2 C3 C4 . . . -1.5(8) no
C1 C2 C3 H2 . . . 179.3 no
C1 C6 O2 H4 . . . 174.5 no
C2 C1 N1 C5 . . . -.9(7) no
C2 C3 C4 C5 . . . .5(8) no
C2 C3 C4 H3 . . . 179.2 no
C3 C2 C1 C6 . . . -179.2(5) no
C3 C4 C5 C7 . . . -178.0(5) no
C4 C3 C2 H1 . . . 178.5 no
C5 N1 C1 C6 . . . -179.9(4) no
C5 C4 C3 H2 . . . 179.7 no
C5 C7 O4 H5 . . . -160.4 no
C6 C1 C2 H1 . . . .8 no
C7 C5 C4 H3 . . . 3.3 no
C8 N2 C12 C11 . . . -.4(6) no
C8 N2 C12 C14 . . . 179.5(4) no
C8 C9 C10 C11 . . . -.2(7) no
C8 C9 C10 H7 . . . -179.4 no
C9 C8 N2 C12 . . . -.6(6) no
C9 C10 C11 C12 . . . -.8(7) no
C9 C10 C11 H8 . . . 178.8 no
C10 C9 C8 C13 . . . -178.5(4) no
C10 C11 C12 C14 . . . -178.8(4) no
C11 C10 C9 H6 . . . -179.5 no
C12 N2 C8 C13 . . . 178.8(4) no
C12 C11 C10 H7 . . . 178.4 no
C13 C8 C9 H6 . . . .8 no
C14 C12 C11 H8 . . . 1.6 no
H1 C2 C3 H2 . . . -.7 no
H2 C3 C4 H3 . . . -1.6 no
H6 C9 C10 H7 . . . 1.3 no
H7 C10 C11 H8 . . . -2.0 no
H7 C10 C11 H8 . . . -2.0 no
